data_7131181
loop_
_publ_author_name
'Bisai, Milan Kumar'
'Ajithkumar, V. S.'
'Raj, K. Vipin'
'Vanka, Kumar'
'Gonnade, Rajesh G.'
'Sen, Sakya S.'

_publ_section_title
;
 A zwitterionic disilanylium from an unsymmetrical disilene.
;
_journal_issue 12
_journal_name_full 'Chemical communications (Cambridge, England)'
_journal_page_first 1669
_journal_page_last 1672
_journal_paper_doi 10.1039/d2cc06954g
_journal_volume 59
_journal_year 2023
_chemical_formula_moiety 'C19 H34 Cl2 N2 Si2'
_chemical_formula_sum 'C19 H34 Cl2 N2 Si2'
_chemical_formula_weight 417.56
_space_group_crystal_system monoclinic
_space_group_IT_number 14
_space_group_name_Hall '-P 2yn'
_space_group_name_H-M_alt 'P 1 21/n 1'
_atom_sites_solution_hydrogens geom
_audit_creation_method SHELXL-2014/7
_audit_update_record
;
2022-10-20 deposited with the CCDC.	2023-01-16 downloaded from the CCDC.
;
_cell_angle_alpha 90
_cell_angle_beta 98.455(2)
_cell_angle_gamma 90
_cell_formula_units_Z 4
_cell_length_a 6.2615(5)
_cell_length_b 19.9686(14)
_cell_length_c 18.2262(11)
_cell_measurement_reflns_used 9723
_cell_measurement_temperature 196(2)
_cell_measurement_theta_max 28.28
_cell_measurement_theta_min 2.33
_cell_volume 2254.1(3)
_computing_cell_refinement 'SAINT (Bruker, 2016)'
_computing_data_collection 'APEX3 (Bruker, 2016)'
_computing_data_reduction 'SAINT (Bruker, 2016)'
_computing_molecular_graphics 'Bruker SHELXTL, Mercury 2020.20'
_computing_publication_material 'Bruker SHELXTL'
_computing_structure_refinement 'SHELXL-2018/3 (Sheldrick, 2018)'
_computing_structure_solution 'SHELXT 2014/5 (Sheldrick, 2014)'
_diffrn_ambient_temperature 196(2)
_diffrn_detector 'Photon II CPAD Area Detector'
_diffrn_detector_area_resol_mean 7.39
_diffrn_measured_fraction_theta_full 0.999
_diffrn_measured_fraction_theta_max 0.984
_diffrn_measurement_device '\k-geometry diffractometer'
_diffrn_measurement_device_type 'Bruker D8 VENTURE Kappa Duo PHOTON II CPAD'
_diffrn_measurement_method '\f and \w scans'
_diffrn_radiation_monochromator 'multilayer mirrors'
_diffrn_radiation_type MoK\a
_diffrn_radiation_wavelength 0.71073
_diffrn_reflns_av_R_equivalents 0.0752
_diffrn_reflns_av_unetI/netI 0.0280
_diffrn_reflns_Laue_measured_fraction_full 0.999
_diffrn_reflns_Laue_measured_fraction_max 0.984
_diffrn_reflns_limit_h_max 8
_diffrn_reflns_limit_h_min -8
_diffrn_reflns_limit_k_max 26
_diffrn_reflns_limit_k_min -27
_diffrn_reflns_limit_l_max 24
_diffrn_reflns_limit_l_min -24
_diffrn_reflns_number 124670
_diffrn_reflns_point_group_measured_fraction_full 0.999
_diffrn_reflns_point_group_measured_fraction_max 0.984
_diffrn_reflns_theta_full 25.242
_diffrn_reflns_theta_max 28.823
_diffrn_reflns_theta_min 2.479
_diffrn_source 'micro-focus sealed tube'
_diffrn_source_type 'Incoatech I\mS HB'
_exptl_absorpt_coefficient_mu 0.400
_exptl_absorpt_correction_T_max 0.7457
_exptl_absorpt_correction_T_min 0.6823
_exptl_absorpt_correction_type multi-scan
_exptl_absorpt_process_details 'SADABS (Bruker, 2016)'
_exptl_crystal_colour yellow
_exptl_crystal_density_diffrn 1.230
_exptl_crystal_description block
_exptl_crystal_F_000 896
_exptl_crystal_size_max 0.210
_exptl_crystal_size_mid 0.150
_exptl_crystal_size_min 0.080
_refine_diff_density_max 0.360
_refine_diff_density_min -0.391
_refine_diff_density_rms 0.062
_refine_ls_extinction_method none
_refine_ls_goodness_of_fit_ref 1.079
_refine_ls_hydrogen_treatment constr
_refine_ls_matrix_type full
_refine_ls_number_parameters 235
_refine_ls_number_reflns 5802
_refine_ls_number_restraints 0
_refine_ls_restrained_S_all 1.079
_refine_ls_R_factor_all 0.0454
_refine_ls_R_factor_gt 0.0327
_refine_ls_shift/su_max 0.002
_refine_ls_shift/su_mean 0.000
_refine_ls_structure_factor_coef Fsqd
_refine_ls_weighting_details 'w=1/[\s^2^(Fo^2^)+(0.0393P)^2^+0.9981P] where P=(Fo^2^+2Fc^2^)/3'
_refine_ls_weighting_scheme calc
_refine_ls_wR_factor_gt 0.0795
_refine_ls_wR_factor_ref 0.0842
_reflns_Friedel_coverage 0.000
_reflns_number_gt 4783
_reflns_number_total 5802
_reflns_threshold_expression 'I > 2\s(I)'
_cod_data_source_file d2cc06954g2.cif
_cod_data_source_block mo_LSiCl_TMSCH2Cl_0m_a
_cod_depositor_comments 'Adding full bibliography for 7131179--7131182.cif.'
_cod_original_sg_symbol_H-M 'P 21/n'
_cod_database_code 7131181
_shelx_shelxl_version_number 2014/7
_shelx_space_group_comment
;
The symmetry employed for this shelxl refinement is uniquely defined
by the following loop, which should always be used as a source of
symmetry information in preference to the above space-group names.
They are only intended as comments.
;
_shelx_estimated_absorpt_t_min 0.921
_shelx_estimated_absorpt_t_max 0.969

loop_
_space_group_symop_operation_xyz
'x, y, z'
'-x+1/2, y+1/2, -z+1/2'
'-x, -y, -z'
'x-1/2, -y-1/2, z-1/2'

loop_
_atom_site_label
_atom_site_type_symbol
_atom_site_fract_x
_atom_site_fract_y
_atom_site_fract_z
_atom_site_U_iso_or_equiv
_atom_site_adp_type
_atom_site_occupancy
_atom_site_site_symmetry_order
_atom_site_calc_flag
_atom_site_refinement_flags_posn
_atom_site_refinement_flags_adp
_atom_site_refinement_flags_occupancy
_atom_site_disorder_assembly
_atom_site_disorder_group
Cl1 Cl 0.68579(6) 0.80482(2) 0.77713(2) 0.01801(8) Uani 1 1 d . . . . .
Cl2 Cl 0.82916(5) 0.73101(2) 0.64690(2) 0.01979(9) Uani 1 1 d . . . . .
Si1 Si 0.52593(6) 0.74822(2) 0.68038(2) 0.01264(9) Uani 1 1 d . . . . .
Si2 Si 0.42755(6) 0.89885(2) 0.60226(2) 0.01654(9) Uani 1 1 d . . . . .
N1 N 0.40209(19) 0.67754(6) 0.61047(6) 0.0143(2) Uani 1 1 d . . . . .
N2 N 0.42072(19) 0.67965(6) 0.72940(6) 0.0132(2) Uani 1 1 d . . . . .
C1 C 0.3640(2) 0.64187(7) 0.66722(7) 0.0127(3) Uani 1 1 d . . . . .
C2 C 0.2986(2) 0.57021(7) 0.66549(7) 0.0139(3) Uani 1 1 d . . . . .
C3 C 0.0867(2) 0.55006(7) 0.64194(8) 0.0172(3) Uani 1 1 d . . . . .
H3 H -0.0229 0.5825 0.6282 0.021 Uiso 1 1 calc R U . . .
C4 C 0.0367(2) 0.48249(8) 0.63860(8) 0.0215(3) Uani 1 1 d . . . . .
H4 H -0.1076 0.4686 0.6224 0.026 Uiso 1 1 calc R U . . .
C5 C 0.1963(3) 0.43497(8) 0.65881(8) 0.0227(3) Uani 1 1 d . . . . .
H5 H 0.1612 0.3887 0.6562 0.027 Uiso 1 1 calc R U . . .
C6 C 0.4069(3) 0.45510(8) 0.68280(8) 0.0206(3) Uani 1 1 d . . . . .
H6 H 0.5161 0.4226 0.6967 0.025 Uiso 1 1 calc R U . . .
C7 C 0.4583(2) 0.52251(7) 0.68645(8) 0.0170(3) Uani 1 1 d . . . . .
H7 H 0.6024 0.5363 0.7032 0.020 Uiso 1 1 calc R U . . .
C8 C 0.3749(2) 0.65909(7) 0.53042(7) 0.0161(3) Uani 1 1 d . . . . .
C9 C 0.4786(3) 0.71392(10) 0.48965(9) 0.0360(5) Uani 1 1 d . . . . .
H9A H 0.4527 0.7049 0.4362 0.054 Uiso 1 1 calc R U . . .
H9B H 0.6344 0.7149 0.5069 0.054 Uiso 1 1 calc R U . . .
H9C H 0.4155 0.7573 0.4996 0.054 Uiso 1 1 calc R U . . .
C10 C 0.1358(3) 0.65700(10) 0.49909(8) 0.0289(4) Uani 1 1 d . . . . .
H10A H 0.1191 0.6534 0.4449 0.043 Uiso 1 1 calc R U . . .
H10B H 0.0658 0.6981 0.5128 0.043 Uiso 1 1 calc R U . . .
H10C H 0.0686 0.6182 0.5193 0.043 Uiso 1 1 calc R U . . .
C11 C 0.4821(3) 0.59264(10) 0.51653(9) 0.0332(4) Uani 1 1 d . . . . .
H11A H 0.4777 0.5861 0.4630 0.050 Uiso 1 1 calc R U . . .
H11B H 0.4049 0.5560 0.5369 0.050 Uiso 1 1 calc R U . . .
H11C H 0.6326 0.5932 0.5407 0.050 Uiso 1 1 calc R U . . .
C12 C 0.3718(2) 0.66735(7) 0.80648(7) 0.0157(3) Uani 1 1 d . . . . .
C13 C 0.2695(3) 0.73027(8) 0.83402(8) 0.0215(3) Uani 1 1 d . . . . .
H13A H 0.3710 0.7677 0.8353 0.032 Uiso 1 1 calc R U . . .
H13B H 0.2348 0.7223 0.8840 0.032 Uiso 1 1 calc R U . . .
H13C H 0.1369 0.7411 0.8004 0.032 Uiso 1 1 calc R U . . .
C14 C 0.5817(3) 0.64941(9) 0.85665(8) 0.0255(3) Uani 1 1 d . . . . .
H14A H 0.6382 0.6072 0.8399 0.038 Uiso 1 1 calc R U . . .
H14B H 0.5534 0.6444 0.9078 0.038 Uiso 1 1 calc R U . . .
H14C H 0.6879 0.6851 0.8543 0.038 Uiso 1 1 calc R U . . .
C15 C 0.2069(3) 0.61102(8) 0.80997(9) 0.0252(3) Uani 1 1 d . . . . .
H15A H 0.0764 0.6205 0.7748 0.038 Uiso 1 1 calc R U . . .
H15B H 0.1699 0.6083 0.8603 0.038 Uiso 1 1 calc R U . . .
H15C H 0.2692 0.5684 0.7971 0.038 Uiso 1 1 calc R U . . .
C16 C 0.3460(2) 0.81778(7) 0.64284(8) 0.0148(3) Uani 1 1 d . . . . .
H16A H 0.2655 0.8307 0.6835 0.018 Uiso 1 1 calc R U . . .
H16B H 0.2387 0.7974 0.6039 0.018 Uiso 1 1 calc R U . . .
C17 C 0.5573(3) 0.88752(9) 0.51701(9) 0.0270(4) Uani 1 1 d . . . . .
H17A H 0.4530 0.8677 0.4776 0.040 Uiso 1 1 calc R U . . .
H17B H 0.6823 0.8578 0.5281 0.040 Uiso 1 1 calc R U . . .
H17C H 0.6046 0.9311 0.5006 0.040 Uiso 1 1 calc R U . . .
C18 C 0.1697(3) 0.94619(9) 0.57738(11) 0.0303(4) Uani 1 1 d . . . . .
H18A H 0.2000 0.9896 0.5560 0.045 Uiso 1 1 calc R U . . .
H18B H 0.1025 0.9533 0.6220 0.045 Uiso 1 1 calc R U . . .
H18C H 0.0715 0.9205 0.5411 0.045 Uiso 1 1 calc R U . . .
C19 C 0.6166(3) 0.94919(8) 0.66867(9) 0.0239(3) Uani 1 1 d . . . . .
H19A H 0.7549 0.9257 0.6797 0.036 Uiso 1 1 calc R U . . .
H19B H 0.5551 0.9555 0.7146 0.036 Uiso 1 1 calc R U . . .
H19C H 0.6395 0.9929 0.6467 0.036 Uiso 1 1 calc R U . . .

loop_
_atom_site_aniso_label
_atom_site_aniso_U_11
_atom_site_aniso_U_22
_atom_site_aniso_U_33
_atom_site_aniso_U_23
_atom_site_aniso_U_13
_atom_site_aniso_U_12
Cl1 0.01950(17) 0.01797(17) 0.01534(16) -0.00289(12) -0.00151(12) -0.00283(13)
Cl2 0.01315(16) 0.02569(19) 0.02114(17) -0.00308(14) 0.00462(13) -0.00135(13)
Si1 0.01265(18) 0.01314(18) 0.01204(17) -0.00030(13) 0.00149(13) -0.00154(13)
Si2 0.01618(19) 0.0160(2) 0.01675(19) 0.00278(15) 0.00031(14) -0.00248(15)
N1 0.0165(6) 0.0161(6) 0.0104(5) -0.0008(4) 0.0021(4) -0.0039(4)
N2 0.0163(5) 0.0135(5) 0.0096(5) -0.0011(4) 0.0015(4) -0.0012(4)
C1 0.0098(6) 0.0144(7) 0.0137(6) -0.0005(5) 0.0013(5) 0.0009(5)
C2 0.0160(6) 0.0148(7) 0.0111(6) -0.0006(5) 0.0027(5) -0.0013(5)
C3 0.0157(7) 0.0189(7) 0.0167(7) -0.0001(5) 0.0018(5) -0.0009(5)
C4 0.0200(7) 0.0215(8) 0.0227(7) -0.0024(6) 0.0027(6) -0.0067(6)
C5 0.0315(8) 0.0141(7) 0.0228(7) -0.0013(6) 0.0046(6) -0.0048(6)
C6 0.0263(8) 0.0172(7) 0.0181(7) 0.0004(6) 0.0023(6) 0.0044(6)
C7 0.0165(6) 0.0192(7) 0.0149(6) -0.0002(5) 0.0008(5) 0.0006(5)
C8 0.0181(7) 0.0203(7) 0.0097(6) -0.0020(5) 0.0015(5) -0.0026(5)
C9 0.0533(12) 0.0411(11) 0.0137(7) 0.0002(7) 0.0054(7) -0.0258(9)
C10 0.0192(7) 0.0512(11) 0.0148(7) -0.0020(7) -0.0018(6) -0.0006(7)
C11 0.0443(11) 0.0396(10) 0.0164(7) -0.0034(7) 0.0065(7) 0.0186(8)
C12 0.0197(7) 0.0172(7) 0.0106(6) 0.0008(5) 0.0037(5) 0.0006(5)
C13 0.0249(8) 0.0218(8) 0.0190(7) -0.0025(6) 0.0073(6) 0.0011(6)
C14 0.0297(8) 0.0297(9) 0.0160(7) 0.0057(6) -0.0007(6) 0.0065(7)
C15 0.0370(9) 0.0230(8) 0.0184(7) -0.0017(6) 0.0137(6) -0.0075(7)
C16 0.0135(6) 0.0150(7) 0.0154(6) 0.0015(5) 0.0008(5) -0.0003(5)
C17 0.0351(9) 0.0264(9) 0.0207(8) 0.0010(6) 0.0082(7) -0.0111(7)
C18 0.0231(8) 0.0228(8) 0.0434(10) 0.0117(7) -0.0007(7) 0.0009(6)
C19 0.0271(8) 0.0210(8) 0.0231(7) 0.0003(6) 0.0014(6) -0.0072(6)

loop_
_atom_type_symbol
_atom_type_description
_atom_type_scat_dispersion_real
_atom_type_scat_dispersion_imag
_atom_type_scat_source
C C 0.0033 0.0016 'International Tables Vol C Tables 4.2.6.8 and 6.1.1.4'
H H 0.0000 0.0000 'International Tables Vol C Tables 4.2.6.8 and 6.1.1.4'
N N 0.0061 0.0033 'International Tables Vol C Tables 4.2.6.8 and 6.1.1.4'
Si Si 0.0817 0.0704 'International Tables Vol C Tables 4.2.6.8 and 6.1.1.4'
Cl Cl 0.1484 0.1585 'International Tables Vol C Tables 4.2.6.8 and 6.1.1.4'

loop_
_geom_angle_atom_site_label_1
_geom_angle_atom_site_label_2
_geom_angle_atom_site_label_3
_geom_angle
_geom_angle_site_symmetry_1
_geom_angle_site_symmetry_3
_geom_angle_publ_flag
N2 Si1 C16 120.19(6) . . ?
N2 Si1 N1 69.04(5) . . ?
C16 Si1 N1 97.89(6) . . ?
N2 Si1 Cl2 115.36(4) . . ?
C16 Si1 Cl2 122.68(5) . . ?
N1 Si1 Cl2 88.95(4) . . ?
N2 Si1 Cl1 98.52(4) . . ?
C16 Si1 Cl1 95.21(5) . . ?
N1 Si1 Cl1 165.30(4) . . ?
Cl2 Si1 Cl1 89.58(2) . . ?
N2 Si1 C1 35.36(5) . . ?
C16 Si1 C1 114.18(6) . . ?
N1 Si1 C1 33.76(5) . . ?
Cl2 Si1 C1 102.52(4) . . ?
Cl1 Si1 C1 133.04(4) . . ?
C19 Si2 C18 109.22(8) . . ?
C19 Si2 C17 107.07(8) . . ?
C18 Si2 C17 108.97(8) . . ?
C19 Si2 C16 113.14(7) . . ?
C18 Si2 C16 104.84(7) . . ?
C17 Si2 C16 113.50(7) . . ?
C1 N1 C8 129.23(12) . . ?
C1 N1 Si1 88.80(8) . . ?
C8 N1 Si1 141.57(9) . . ?
C1 N2 C12 128.51(12) . . ?
C1 N2 Si1 94.44(8) . . ?
C12 N2 Si1 136.42(9) . . ?
N1 C1 N2 107.49(12) . . ?
N1 C1 C2 126.13(12) . . ?
N2 C1 C2 125.93(12) . . ?
N1 C1 Si1 57.44(7) . . ?
N2 C1 Si1 50.19(7) . . ?
C2 C1 Si1 169.96(10) . . ?
C3 C2 C7 119.99(13) . . ?
C3 C2 C1 122.09(13) . . ?
C7 C2 C1 117.89(12) . . ?
C4 C3 C2 119.60(14) . . ?
C4 C3 H3 120.2 . . ?
C2 C3 H3 120.2 . . ?
C3 C4 C5 120.38(14) . . ?
C3 C4 H4 119.8 . . ?
C5 C4 H4 119.8 . . ?
C6 C5 C4 119.98(14) . . ?
C6 C5 H5 120.0 . . ?
C4 C5 H5 120.0 . . ?
C7 C6 C5 120.06(14) . . ?
C7 C6 H6 120.0 . . ?
C5 C6 H6 120.0 . . ?
C6 C7 C2 119.98(14) . . ?
C6 C7 H7 120.0 . . ?
C2 C7 H7 120.0 . . ?
N1 C8 C9 107.74(12) . . ?
N1 C8 C10 109.80(11) . . ?
C9 C8 C10 107.65(14) . . ?
N1 C8 C11 112.83(12) . . ?
C9 C8 C11 108.36(14) . . ?
C10 C8 C11 110.28(14) . . ?
C8 C9 H9A 109.5 . . ?
C8 C9 H9B 109.5 . . ?
H9A C9 H9B 109.5 . . ?
C8 C9 H9C 109.5 . . ?
H9A C9 H9C 109.5 . . ?
H9B C9 H9C 109.5 . . ?
C8 C10 H10A 109.5 . . ?
C8 C10 H10B 109.5 . . ?
H10A C10 H10B 109.5 . . ?
C8 C10 H10C 109.5 . . ?
H10A C10 H10C 109.5 . . ?
H10B C10 H10C 109.5 . . ?
C8 C11 H11A 109.5 . . ?
C8 C11 H11B 109.5 . . ?
H11A C11 H11B 109.5 . . ?
C8 C11 H11C 109.5 . . ?
H11A C11 H11C 109.5 . . ?
H11B C11 H11C 109.5 . . ?
N2 C12 C13 109.02(11) . . ?
N2 C12 C14 108.79(12) . . ?
C13 C12 C14 111.16(12) . . ?
N2 C12 C15 112.96(11) . . ?
C13 C12 C15 105.78(12) . . ?
C14 C12 C15 109.14(13) . . ?
C12 C13 H13A 109.5 . . ?
C12 C13 H13B 109.5 . . ?
H13A C13 H13B 109.5 . . ?
C12 C13 H13C 109.5 . . ?
H13A C13 H13C 109.5 . . ?
H13B C13 H13C 109.5 . . ?
C12 C14 H14A 109.5 . . ?
C12 C14 H14B 109.5 . . ?
H14A C14 H14B 109.5 . . ?
C12 C14 H14C 109.5 . . ?
H14A C14 H14C 109.5 . . ?
H14B C14 H14C 109.5 . . ?
C12 C15 H15A 109.5 . . ?
C12 C15 H15B 109.5 . . ?
H15A C15 H15B 109.5 . . ?
C12 C15 H15C 109.5 . . ?
H15A C15 H15C 109.5 . . ?
H15B C15 H15C 109.5 . . ?
Si1 C16 Si2 127.18(8) . . ?
Si1 C16 H16A 105.5 . . ?
Si2 C16 H16A 105.5 . . ?
Si1 C16 H16B 105.5 . . ?
Si2 C16 H16B 105.5 . . ?
H16A C16 H16B 106.1 . . ?
Si2 C17 H17A 109.5 . . ?
Si2 C17 H17B 109.5 . . ?
H17A C17 H17B 109.5 . . ?
Si2 C17 H17C 109.5 . . ?
H17A C17 H17C 109.5 . . ?
H17B C17 H17C 109.5 . . ?
Si2 C18 H18A 109.5 . . ?
Si2 C18 H18B 109.5 . . ?
H18A C18 H18B 109.5 . . ?
Si2 C18 H18C 109.5 . . ?
H18A C18 H18C 109.5 . . ?
H18B C18 H18C 109.5 . . ?
Si2 C19 H19A 109.5 . . ?
Si2 C19 H19B 109.5 . . ?
H19A C19 H19B 109.5 . . ?
Si2 C19 H19C 109.5 . . ?
H19A C19 H19C 109.5 . . ?
H19B C19 H19C 109.5 . . ?

loop_
_geom_bond_atom_site_label_1
_geom_bond_atom_site_label_2
_geom_bond_distance
_geom_bond_site_symmetry_2
_geom_bond_publ_flag
Cl1 Si1 2.2067(5) . ?
Cl2 Si1 2.1061(5) . ?
Si1 N2 1.8111(12) . ?
Si1 C16 1.8545(14) . ?
Si1 N1 1.9815(12) . ?
Si1 C1 2.3505(14) . ?
Si2 C19 1.8590(16) . ?
Si2 C18 1.8682(17) . ?
Si2 C17 1.8699(17) . ?
Si2 C16 1.8813(14) . ?
N1 C1 1.3064(17) . ?
N1 C8 1.4900(17) . ?
N2 C1 1.3644(17) . ?
N2 C12 1.5015(17) . ?
C1 C2 1.4872(19) . ?
C2 C3 1.3927(19) . ?
C2 C7 1.393(2) . ?
C3 C4 1.384(2) . ?
C3 H3 0.9500 . ?
C4 C5 1.388(2) . ?
C4 H4 0.9500 . ?
C5 C6 1.387(2) . ?
C5 H5 0.9500 . ?
C6 C7 1.383(2) . ?
C6 H6 0.9500 . ?
C7 H7 0.9500 . ?
C8 C9 1.521(2) . ?
C8 C10 1.522(2) . ?
C8 C11 1.525(2) . ?
C9 H9A 0.9800 . ?
C9 H9B 0.9800 . ?
C9 H9C 0.9800 . ?
C10 H10A 0.9800 . ?
C10 H10B 0.9800 . ?
C10 H10C 0.9800 . ?
C11 H11A 0.9800 . ?
C11 H11B 0.9800 . ?
C11 H11C 0.9800 . ?
C12 C13 1.528(2) . ?
C12 C14 1.529(2) . ?
C12 C15 1.534(2) . ?
C13 H13A 0.9800 . ?
C13 H13B 0.9800 . ?
C13 H13C 0.9800 . ?
C14 H14A 0.9800 . ?
C14 H14B 0.9800 . ?
C14 H14C 0.9800 . ?
C15 H15A 0.9800 . ?
C15 H15B 0.9800 . ?
C15 H15C 0.9800 . ?
C16 H16A 0.9900 . ?
C16 H16B 0.9900 . ?
C17 H17A 0.9800 . ?
C17 H17B 0.9800 . ?
C17 H17C 0.9800 . ?
C18 H18A 0.9800 . ?
C18 H18B 0.9800 . ?
C18 H18C 0.9800 . ?
C19 H19A 0.9800 . ?
C19 H19B 0.9800 . ?
C19 H19C 0.9800 . ?

loop_
_geom_torsion_atom_site_label_1
_geom_torsion_atom_site_label_2
_geom_torsion_atom_site_label_3
_geom_torsion_atom_site_label_4
_geom_torsion
_geom_torsion_site_symmetry_1
_geom_torsion_site_symmetry_2
_geom_torsion_site_symmetry_3
_geom_torsion_site_symmetry_4
_geom_torsion_publ_flag
C16 Si1 N2 C1 89.93(10) . . . . ?
N1 Si1 N2 C1 2.96(8) . . . . ?
Cl2 Si1 N2 C1 -75.32(8) . . . . ?
Cl1 Si1 N2 C1 -168.92(7) . . . . ?
C16 Si1 N2 C12 -81.01(15) . . . . ?
N1 Si1 N2 C12 -167.98(15) . . . . ?
Cl2 Si1 N2 C12 113.74(13) . . . . ?
Cl1 Si1 N2 C12 20.13(14) . . . . ?
C1 Si1 N2 C12 -170.95(18) . . . . ?
C8 N1 C1 N2 177.96(13) . . . . ?
Si1 N1 C1 N2 4.01(10) . . . . ?
C8 N1 C1 C2 5.3(2) . . . . ?
Si1 N1 C1 C2 -168.62(12) . . . . ?
C8 N1 C1 Si1 173.95(16) . . . . ?
C12 N2 C1 N1 167.63(13) . . . . ?
Si1 N2 C1 N1 -4.40(11) . . . . ?
C12 N2 C1 C2 -19.7(2) . . . . ?
Si1 N2 C1 C2 168.25(12) . . . . ?
C12 N2 C1 Si1 172.03(16) . . . . ?
N1 C1 C2 C3 -79.63(18) . . . . ?
N2 C1 C2 C3 109.06(16) . . . . ?
Si1 C1 C2 C3 172.8(5) . . . . ?
N1 C1 C2 C7 98.61(17) . . . . ?
N2 C1 C2 C7 -72.71(18) . . . . ?
Si1 C1 C2 C7 -8.9(6) . . . . ?
C7 C2 C3 C4 -0.8(2) . . . . ?
C1 C2 C3 C4 177.36(13) . . . . ?
C2 C3 C4 C5 0.2(2) . . . . ?
C3 C4 C5 C6 0.3(2) . . . . ?
C4 C5 C6 C7 -0.1(2) . . . . ?
C5 C6 C7 C2 -0.5(2) . . . . ?
C3 C2 C7 C6 1.0(2) . . . . ?
C1 C2 C7 C6 -177.32(13) . . . . ?
C1 N1 C8 C9 -170.27(15) . . . . ?
Si1 N1 C8 C9 0.0(2) . . . . ?
C1 N1 C8 C10 72.76(19) . . . . ?
Si1 N1 C8 C10 -117.01(16) . . . . ?
C1 N1 C8 C11 -50.7(2) . . . . ?
Si1 N1 C8 C11 119.53(16) . . . . ?
C1 N2 C12 C13 -127.87(14) . . . . ?
Si1 N2 C12 C13 40.56(18) . . . . ?
C1 N2 C12 C14 110.76(16) . . . . ?
Si1 N2 C12 C14 -80.81(16) . . . . ?
C1 N2 C12 C15 -10.6(2) . . . . ?
Si1 N2 C12 C15 157.85(12) . . . . ?
N2 Si1 C16 Si2 170.89(8) . . . . ?
N1 Si1 C16 Si2 -118.81(9) . . . . ?
Cl2 Si1 C16 Si2 -24.97(12) . . . . ?
Cl1 Si1 C16 Si2 67.88(9) . . . . ?
C1 Si1 C16 Si2 -149.74(8) . . . . ?
C19 Si2 C16 Si1 -59.96(12) . . . . ?
C18 Si2 C16 Si1 -178.89(10) . . . . ?
C17 Si2 C16 Si1 62.31(12) . . . . ?
